data_7023446
loop_
_publ_author_name
'Liu, Jiang'
'Qin, Ying-Lian'
'Qu, Mei'
'Cl\'erac, Rodolphe'
'Zhang, Xian-Ming'

_publ_section_title
;
 Rung-defected ladder of azido-bridged Cu(II) chains linked by
 [Cu(picolinate)2] units.
;
_journal_issue 32
_journal_name_full 'Dalton transactions (Cambridge, England : 2003)'
_journal_page_first 11571
_journal_page_last 11575
_journal_paper_doi 10.1039/c3dt51363g
_journal_volume 42
_journal_year 2013
_chemical_formula_sum 'C36 H24 Cu11 N54 O12'
_chemical_formula_weight 2104.03
_space_group_IT_number 2
_symmetry_cell_setting triclinic
_symmetry_space_group_name_Hall '-P 1'
_symmetry_space_group_name_H-M 'P -1'
_atom_sites_solution_hydrogens geom
_atom_sites_solution_primary direct
_atom_sites_solution_secondary difmap
_audit_creation_method SHELXL-97
_cell_angle_alpha 94.145(7)
_cell_angle_beta 106.864(6)
_cell_angle_gamma 107.510(5)
_cell_formula_units_Z 1
_cell_length_a 11.050(3)
_cell_length_b 12.255(4)
_cell_length_c 13.652(4)
_cell_measurement_reflns_used 530
_cell_measurement_temperature 298(2)
_cell_measurement_theta_max 21
_cell_measurement_theta_min 3
_cell_volume 1661.3(9)
_computing_cell_refinement 'SMART (Bruker, 2001)'
_computing_data_collection 'SMART (Bruker, 2001)'
_computing_data_reduction 'SAINT (Bruker, 2001)'
_computing_molecular_graphics 'Dianmond version 3.2'
_computing_publication_material 'pubcif version 1.9.9'
_computing_structure_refinement 'SHELXL-97 (Sheldrick, 1997)'
_computing_structure_solution 'SHELXS-97 (Sheldrick, 1990)'
_diffrn_ambient_temperature 298(2)
_diffrn_measured_fraction_theta_full 0.945
_diffrn_measured_fraction_theta_max 0.945
_diffrn_measurement_device_type 'Bruker Apex CCD Diffractometer'
_diffrn_measurement_method '\f and \w scan'
_diffrn_radiation_monochromator graphite
_diffrn_radiation_source 'fine-focus sealed tube'
_diffrn_radiation_type MoK\a
_diffrn_radiation_wavelength 0.71073
_diffrn_reflns_av_R_equivalents 0.0360
_diffrn_reflns_av_sigmaI/netI 0.1302
_diffrn_reflns_limit_h_max 12
_diffrn_reflns_limit_h_min -13
_diffrn_reflns_limit_k_max 14
_diffrn_reflns_limit_k_min -13
_diffrn_reflns_limit_l_max 16
_diffrn_reflns_limit_l_min -13
_diffrn_reflns_number 6937
_diffrn_reflns_theta_full 25.00
_diffrn_reflns_theta_max 25.00
_diffrn_reflns_theta_min 1.77
_exptl_absorpt_coefficient_mu 3.543
_exptl_absorpt_correction_T_max 0.8428
_exptl_absorpt_correction_T_min 0.4480
_exptl_absorpt_correction_type empirical
_exptl_absorpt_process_details 'SADABS, Sheldrick 1997'
_exptl_crystal_colour black
_exptl_crystal_density_diffrn 2.103
_exptl_crystal_density_method 'not measured'
_exptl_crystal_description needle
_exptl_crystal_F_000 1033
_exptl_crystal_size_max 0.27
_exptl_crystal_size_mid 0.15
_exptl_crystal_size_min 0.05
_refine_diff_density_max 1.556
_refine_diff_density_min -1.221
_refine_diff_density_rms 0.176
_refine_ls_extinction_method none
_refine_ls_goodness_of_fit_ref 0.980
_refine_ls_hydrogen_treatment mixed
_refine_ls_matrix_type full
_refine_ls_number_parameters 511
_refine_ls_number_reflns 5540
_refine_ls_number_restraints 0
_refine_ls_restrained_S_all 0.980
_refine_ls_R_factor_all 0.1534
_refine_ls_R_factor_gt 0.0793
_refine_ls_shift/su_max 0.000
_refine_ls_shift/su_mean 0.000
_refine_ls_structure_factor_coef Fsqd
_refine_ls_weighting_details 'calc w=1/[\s^2^(Fo^2^)+(0.0936P)^2^+0.0000P] where P=(Fo^2^+2Fc^2^)/3'
_refine_ls_weighting_scheme calc
_refine_ls_wR_factor_gt 0.1708
_refine_ls_wR_factor_ref 0.2280
_reflns_number_gt 2853
_reflns_number_total 5540
_reflns_threshold_expression >2sigma(I)
_cod_data_source_file c3dt51363g.txt
_cod_data_source_block a
_cod_original_cell_volume 1661.4(9)
_cod_original_sg_symbol_H-M P-1
_cod_database_code 7023446

loop_
_symmetry_equiv_pos_as_xyz
'x, y, z'
'-x, -y, -z'

loop_
_atom_site_label
_atom_site_type_symbol
_atom_site_fract_x
_atom_site_fract_y
_atom_site_fract_z
_atom_site_U_iso_or_equiv
_atom_site_adp_type
_atom_site_occupancy
_atom_site_symmetry_multiplicity
_atom_site_calc_flag
_atom_site_refinement_flags
Cu1 Cu -0.00875(16) 0.31902(13) 0.12800(11) 0.0305(4) Uani 1 1 d .
Cu2 Cu 0.00349(16) 0.57265(13) 0.11357(11) 0.0309(4) Uani 1 1 d .
Cu3 Cu 0.00699(17) 0.82265(13) 0.09688(12) 0.0331(5) Uani 1 1 d .
Cu4 Cu -0.01895(17) 0.06349(13) 0.12702(12) 0.0332(5) Uani 1 1 d .
Cu5 Cu 0.0000 0.5000 0.5000 0.0392(6) Uani 1 2 d S
Cu6 Cu 0.04189(19) 0.80176(16) 0.50155(13) 0.0433(5) Uani 1 1 d .
O1 O -0.0995(11) 0.5875(9) 0.2327(7) 0.056(3) Uani 1 1 d .
O2 O 0.0360(10) 0.6898(9) 0.3904(7) 0.051(3) Uani 1 1 d .
O3 O -0.1467(10) 0.2989(7) 0.2238(7) 0.040(2) Uani 1 1 d .
O4 O -0.0084(9) 0.3932(8) 0.3841(7) 0.043(2) Uani 1 1 d .
O5 O -0.1656(10) 0.0215(8) 0.2152(7) 0.047(3) Uani 1 1 d .
O6 O -0.0366(10) 0.1098(8) 0.3791(7) 0.045(3) Uani 1 1 d .
N1 N -0.1371(12) 0.7835(11) 0.4138(8) 0.044(3) Uani 1 1 d .
N2 N -0.1904(12) 0.4637(10) 0.4255(8) 0.039(3) Uani 1 1 d .
N3 N -0.2340(12) 0.1527(10) 0.4222(8) 0.040(3) Uani 1 1 d .
N4 N -0.1160(11) 0.1565(9) 0.0393(8) 0.028(2) Uani 1 1 d .
N5 N -0.2388(14) 0.1229(10) 0.0080(9) 0.045(3) Uani 1 1 d .
N6 N -0.3535(15) 0.0883(14) -0.0218(14) 0.093(6) Uani 1 1 d .
N7 N 0.1019(11) 0.2240(8) 0.1953(8) 0.033(3) Uani 1 1 d .
N8 N 0.1871(11) 0.2504(9) 0.2795(9) 0.035(3) Uani 1 1 d .
N9 N 0.2680(15) 0.2753(12) 0.3590(10) 0.064(4) Uani 1 1 d .
N10 N -0.1124(11) 0.4105(8) 0.0424(8) 0.029(3) Uani 1 1 d .
N11 N -0.2334(13) 0.3780(10) 0.0119(10) 0.051(4) Uani 1 1 d .
N12 N -0.3469(16) 0.3460(15) -0.0200(16) 0.109(7) Uani 1 1 d .
N13 N 0.1155(12) 0.4806(10) 0.1827(8) 0.039(3) Uani 1 1 d .
N14 N 0.2158(15) 0.5210(10) 0.2599(10) 0.044(3) Uani 1 1 d .
N15 N 0.3118(17) 0.5587(14) 0.3302(13) 0.100(7) Uani 1 1 d .
N16 N -0.1043(11) 0.6617(8) 0.0274(8) 0.031(3) Uani 1 1 d .
N17 N -0.2242(15) 0.6225(10) -0.0125(10) 0.052(4) Uani 1 1 d .
N18 N -0.3379(17) 0.5857(15) -0.0548(15) 0.109(7) Uani 1 1 d .
N19 N 0.1244(12) 0.7363(9) 0.1700(9) 0.039(3) Uani 1 1 d .
N20 N 0.2338(13) 0.7759(10) 0.2326(10) 0.042(3) Uani 1 1 d .
N21 N 0.3393(14) 0.8138(12) 0.2916(13) 0.077(5) Uani 1 1 d .
N22 N -0.1108(12) 0.9083(9) 0.0318(8) 0.037(3) Uani 1 1 d .
N23 N -0.2279(16) 0.8682(11) -0.0214(11) 0.057(4) Uani 1 1 d .
N24 N -0.3389(19) 0.8355(14) -0.0740(17) 0.127(9) Uani 1 1 d .
N25 N 0.1039(11) 0.9761(8) 0.1927(8) 0.030(3) Uani 1 1 d .
N26 N 0.1411(13) 0.9728(10) 0.2856(10) 0.047(3) Uani 1 1 d .
N27 N 0.1764(19) 0.9714(13) 0.3741(11) 0.089(6) Uani 1 1 d .
C1 C -0.0690(17) 0.6609(12) 0.3124(11) 0.043(4) Uani 1 1 d .
C2 C -0.1759(17) 0.7129(13) 0.3185(12) 0.051(4) Uani 1 1 d .
C3 C -0.2968(17) 0.6934(15) 0.2439(12) 0.062(5) Uani 1 1 d .
H3A H -0.3172 0.6482 0.1798 0.074 Uiso 1 1 calc R
C4 C -0.3892(19) 0.7396(18) 0.2622(14) 0.078(6) Uani 1 1 d .
H4A H -0.4724 0.7253 0.2122 0.094 Uiso 1 1 calc R
C5 C -0.3526(18) 0.8090(15) 0.3592(14) 0.064(5) Uani 1 1 d .
H5A H -0.4111 0.8430 0.3745 0.077 Uiso 1 1 calc R
C6 C -0.2277(17) 0.8265(14) 0.4325(12) 0.055(4) Uani 1 1 d .
H6A H -0.2063 0.8703 0.4976 0.066 Uiso 1 1 calc R
C7 C -0.1182(13) 0.3605(11) 0.3093(11) 0.036(3) Uani 1 1 d .
C8 C -0.2307(14) 0.3966(12) 0.3316(10) 0.039(3) Uani 1 1 d .
C9 C -0.3586(16) 0.3659(14) 0.2622(11) 0.052(4) Uani 1 1 d .
H9A H -0.3832 0.3203 0.1975 0.063 Uiso 1 1 calc R
C10 C -0.4478(16) 0.4049(15) 0.2919(12) 0.061(5) Uani 1 1 d .
H10A H -0.5358 0.3840 0.2474 0.073 Uiso 1 1 calc R
C11 C -0.4093(18) 0.4755(15) 0.3880(12) 0.061(5) Uani 1 1 d .
H11A H -0.4695 0.5034 0.4081 0.073 Uiso 1 1 calc R
C12 C -0.2795(16) 0.5024(13) 0.4517(11) 0.048(4) Uani 1 1 d .
H12A H -0.2522 0.5496 0.5160 0.057 Uiso 1 1 calc R
C13 C -0.1487(16) 0.0717(12) 0.3041(12) 0.041(4) Uani 1 1 d .
C14 C -0.2673(15) 0.0900(11) 0.3254(11) 0.038(3) Uani 1 1 d .
C15 C -0.3958(16) 0.0525(12) 0.2571(11) 0.049(4) Uani 1 1 d .
H15A H -0.4172 0.0109 0.1911 0.059 Uiso 1 1 calc R
C16 C -0.4919(17) 0.0787(15) 0.2897(13) 0.060(5) Uani 1 1 d .
H16A H -0.5796 0.0555 0.2444 0.072 Uiso 1 1 calc R
C17 C -0.4607(15) 0.1393(15) 0.3895(13) 0.057(5) Uani 1 1 d .
H17A H -0.5266 0.1549 0.4119 0.068 Uiso 1 1 calc R
C18 C -0.3319(16) 0.1742(14) 0.4520(12) 0.053(4) Uani 1 1 d .
H18A H -0.3096 0.2148 0.5186 0.064 Uiso 1 1 calc R

loop_
_atom_site_aniso_label
_atom_site_aniso_U_11
_atom_site_aniso_U_22
_atom_site_aniso_U_33
_atom_site_aniso_U_23
_atom_site_aniso_U_13
_atom_site_aniso_U_12
Cu1 0.0356(10) 0.0256(8) 0.0294(9) 0.0038(7) 0.0034(8) 0.0161(8)
Cu2 0.0353(10) 0.0269(8) 0.0299(9) 0.0051(6) 0.0045(8) 0.0156(8)
Cu3 0.0405(11) 0.0264(9) 0.0309(9) 0.0044(7) 0.0030(8) 0.0178(8)
Cu4 0.0399(11) 0.0242(8) 0.0326(9) 0.0034(7) 0.0018(8) 0.0167(8)
Cu5 0.0410(16) 0.0441(15) 0.0333(13) 0.0021(11) 0.0093(12) 0.0192(13)
Cu6 0.0432(12) 0.0499(11) 0.0381(10) 0.0024(8) 0.0092(9) 0.0229(9)
O1 0.065(8) 0.044(6) 0.045(6) -0.005(5) 0.019(6) 0.001(6)
O2 0.043(7) 0.062(7) 0.051(7) 0.004(5) 0.011(6) 0.029(6)
O3 0.057(7) 0.027(5) 0.040(5) 0.003(4) 0.025(5) 0.012(5)
O4 0.039(6) 0.043(6) 0.047(6) 0.007(5) 0.011(5) 0.015(5)
O5 0.060(7) 0.039(6) 0.044(6) 0.005(5) 0.023(6) 0.012(5)
O6 0.044(7) 0.043(6) 0.041(6) -0.004(5) 0.002(5) 0.018(5)
N1 0.045(8) 0.060(8) 0.034(7) 0.001(6) 0.006(6) 0.034(7)
N2 0.044(8) 0.043(7) 0.036(7) 0.010(5) 0.019(6) 0.015(6)
N3 0.048(8) 0.053(8) 0.028(6) 0.016(5) 0.018(6) 0.021(7)
N4 0.031(7) 0.026(6) 0.027(6) 0.007(4) 0.006(5) 0.014(5)
N5 0.044(9) 0.035(7) 0.046(8) 0.011(6) 0.005(7) 0.007(7)
N6 0.042(10) 0.066(11) 0.140(16) -0.013(10) -0.011(11) 0.021(9)
N7 0.038(7) 0.021(5) 0.034(6) 0.005(5) -0.001(6) 0.014(5)
N8 0.028(7) 0.026(6) 0.042(7) -0.001(5) 0.003(6) 0.006(5)
N9 0.072(11) 0.060(9) 0.048(8) 0.002(7) -0.002(8) 0.028(9)
N10 0.036(7) 0.021(5) 0.034(6) 0.009(5) 0.013(6) 0.013(5)
N11 0.030(8) 0.036(7) 0.072(9) 0.000(6) -0.011(7) 0.017(7)
N12 0.043(10) 0.068(12) 0.178(19) 0.029(12) -0.014(12) 0.011(10)
N13 0.043(8) 0.036(7) 0.033(7) 0.000(5) 0.005(6) 0.013(6)
N14 0.064(10) 0.032(7) 0.046(8) 0.016(6) 0.023(8) 0.022(7)
N15 0.082(13) 0.075(11) 0.086(12) 0.035(9) -0.043(11) 0.009(10)
N16 0.030(7) 0.013(5) 0.042(7) 0.009(5) 0.004(6) 0.002(5)
N17 0.054(10) 0.027(7) 0.060(9) 0.003(6) -0.002(8) 0.015(7)
N18 0.062(12) 0.061(11) 0.152(18) 0.019(11) -0.032(12) 0.012(10)
N19 0.035(7) 0.030(6) 0.044(7) 0.014(5) -0.003(6) 0.015(6)
N20 0.040(8) 0.032(7) 0.054(8) 0.012(6) 0.010(7) 0.014(6)
N21 0.031(8) 0.045(9) 0.117(13) 0.008(8) -0.020(9) 0.005(7)
N22 0.045(8) 0.028(6) 0.031(6) 0.000(5) 0.002(6) 0.013(6)
N23 0.058(10) 0.042(8) 0.074(10) 0.021(7) 0.012(9) 0.029(8)
N24 0.070(13) 0.049(11) 0.21(2) 0.006(12) -0.037(14) 0.023(10)
N25 0.032(7) 0.020(5) 0.030(6) -0.003(4) -0.002(5) 0.011(5)
N26 0.064(10) 0.030(7) 0.044(8) -0.005(6) 0.008(7) 0.026(7)
N27 0.143(17) 0.071(11) 0.048(9) 0.006(8) -0.006(10) 0.063(12)
C1 0.064(12) 0.039(8) 0.032(8) 0.019(7) 0.022(8) 0.015(8)
C2 0.055(11) 0.050(10) 0.057(10) 0.008(8) 0.028(9) 0.021(9)
C3 0.049(11) 0.072(12) 0.045(10) -0.003(8) -0.001(9) 0.013(10)
C4 0.055(13) 0.118(18) 0.063(12) 0.021(12) 0.007(10) 0.043(13)
C5 0.058(12) 0.069(12) 0.074(13) 0.022(10) 0.022(11) 0.031(10)
C6 0.058(12) 0.056(10) 0.046(9) 0.008(8) 0.009(9) 0.021(9)
C7 0.020(8) 0.033(8) 0.047(9) 0.007(7) 0.003(7) 0.007(6)
C8 0.039(9) 0.048(9) 0.038(8) 0.013(7) 0.022(7) 0.015(7)
C9 0.048(11) 0.061(11) 0.038(9) -0.002(7) 0.001(8) 0.020(9)
C10 0.035(10) 0.084(13) 0.058(11) 0.011(10) 0.012(9) 0.016(10)
C11 0.062(12) 0.067(11) 0.058(11) 0.011(9) 0.021(10) 0.029(10)
C12 0.050(10) 0.053(10) 0.034(8) -0.004(7) 0.009(8) 0.016(8)
C13 0.058(11) 0.036(8) 0.050(9) 0.023(7) 0.035(9) 0.025(8)
C14 0.048(10) 0.031(7) 0.044(8) 0.015(6) 0.020(8) 0.021(7)
C15 0.060(11) 0.042(9) 0.036(8) 0.009(7) 0.010(8) 0.009(8)
C16 0.049(11) 0.074(12) 0.075(12) 0.013(10) 0.034(10) 0.032(10)
C17 0.033(10) 0.079(12) 0.083(13) 0.044(10) 0.042(10) 0.026(9)
C18 0.050(11) 0.073(12) 0.056(10) 0.027(9) 0.029(9) 0.033(10)

loop_
_atom_type_symbol
_atom_type_description
_atom_type_scat_dispersion_real
_atom_type_scat_dispersion_imag
_atom_type_scat_source
C C 0.0033 0.0016 'International Tables Vol C Tables 4.2.6.8 and 6.1.1.4'
H H 0.0000 0.0000 'International Tables Vol C Tables 4.2.6.8 and 6.1.1.4'
N N 0.0061 0.0033 'International Tables Vol C Tables 4.2.6.8 and 6.1.1.4'
O O 0.0106 0.0060 'International Tables Vol C Tables 4.2.6.8 and 6.1.1.4'
Cu Cu 0.3201 1.2651 'International Tables Vol C Tables 4.2.6.8 and 6.1.1.4'

loop_
_geom_angle_atom_site_label_1
_geom_angle_atom_site_label_2
_geom_angle_atom_site_label_3
_geom_angle
_geom_angle_site_symmetry_1
_geom_angle_site_symmetry_3
N13 Cu1 N7 102.9(4) . .
N13 Cu1 N10 78.3(4) . .
N7 Cu1 N10 171.9(4) . .
N13 Cu1 N4 164.5(4) . .
N7 Cu1 N4 78.2(4) . .
N10 Cu1 N4 98.6(4) . .
N13 Cu1 O3 102.4(4) . .
N7 Cu1 O3 99.5(4) . .
N10 Cu1 O3 88.0(4) . .
N4 Cu1 O3 92.6(4) . .
N19 Cu2 N13 102.9(4) . .
N19 Cu2 N10 173.6(4) . .
N13 Cu2 N10 78.5(4) . .
N19 Cu2 N16 78.6(4) . .
N13 Cu2 N16 172.9(4) . .
N10 Cu2 N16 99.3(4) . .
N19 Cu2 O1 88.9(4) . .
N13 Cu2 O1 98.7(4) . .
N10 Cu2 O1 97.2(4) . .
N16 Cu2 O1 88.2(4) . .
N22 Cu3 N16 101.0(4) . .
N22 Cu3 N25 81.2(4) . .
N16 Cu3 N25 167.4(4) . .
N22 Cu3 N19 177.0(5) . .
N16 Cu3 N19 79.7(4) . .
N25 Cu3 N19 97.5(4) . .
N7 Cu4 N22 164.2(5) . 1_545
N7 Cu4 N4 79.7(4) . .
N22 Cu4 N4 98.5(4) 1_545 .
N7 Cu4 N25 98.6(4) . 1_545
N22 Cu4 N25 79.5(4) 1_545 1_545
N4 Cu4 N25 166.8(4) . 1_545
N7 Cu4 O5 103.6(4) . .
N22 Cu4 O5 92.1(4) 1_545 .
N4 Cu4 O5 92.9(4) . .
N25 Cu4 O5 100.2(4) 1_545 .
O4 Cu5 O4 180.000(2) 2_566 .
O4 Cu5 N2 96.1(4) 2_566 .
O4 Cu5 N2 83.9(4) . .
O4 Cu5 N2 83.9(4) 2_566 2_566
O4 Cu5 N2 96.1(4) . 2_566
N2 Cu5 N2 180.0(4) . 2_566
O6 Cu6 N1 96.3(4) 2_566 .
O6 Cu6 O2 170.6(5) 2_566 .
N1 Cu6 O2 83.9(4) . .
O6 Cu6 N3 84.5(4) 2_566 2_566
N1 Cu6 N3 168.6(5) . 2_566
O2 Cu6 N3 97.2(4) . 2_566
C1 O1 Cu2 132.6(10) . .
C1 O2 Cu6 114.5(9) . .
C7 O3 Cu1 124.2(9) . .
C7 O4 Cu5 114.9(8) . .
C13 O5 Cu4 126.2(10) . .
C13 O6 Cu6 114.0(8) . 2_566
C6 N1 C2 116.7(13) . .
C6 N1 Cu6 129.7(10) . .
C2 N1 Cu6 113.5(10) . .
C12 N2 C8 118.0(12) . .
C12 N2 Cu5 129.2(9) . .
C8 N2 Cu5 112.7(9) . .
C18 N3 C14 118.7(13) . .
C18 N3 Cu6 129.4(10) . 2_566
C14 N3 Cu6 111.9(9) . 2_566
N5 N4 Cu4 119.8(9) . .
N5 N4 Cu1 120.2(8) . .
Cu4 N4 Cu1 98.9(4) . .
N6 N5 N4 178.0(15) . .
N8 N7 Cu4 125.6(8) . .
N8 N7 Cu1 127.0(8) . .
Cu4 N7 Cu1 101.5(5) . .
N9 N8 N7 179.7(15) . .
N11 N10 Cu2 123.7(8) . .
N11 N10 Cu1 121.9(9) . .
Cu2 N10 Cu1 100.3(5) . .
N12 N11 N10 177.7(19) . .
N14 N13 Cu1 130.9(9) . .
N14 N13 Cu2 123.9(9) . .
Cu1 N13 Cu2 101.9(5) . .
N15 N14 N13 178.0(17) . .
N17 N16 Cu3 128.0(9) . .
N17 N16 Cu2 122.6(9) . .
Cu3 N16 Cu2 100.2(5) . .
N18 N17 N16 176.9(19) . .
N20 N19 Cu2 131.5(9) . .
N20 N19 Cu3 127.7(9) . .
Cu2 N19 Cu3 100.7(5) . .
N21 N20 N19 179.2(16) . .
N23 N22 Cu3 127.4(9) . .
N23 N22 Cu4 126.6(9) . 1_565
Cu3 N22 Cu4 100.5(5) . 1_565
N24 N23 N22 176.4(17) . .
N26 N25 Cu3 116.3(8) . .
N26 N25 Cu4 123.9(8) . 1_565
Cu3 N25 Cu4 98.9(4) . 1_565
N27 N26 N25 179.0(13) . .
O1 C1 O2 127.0(15) . .
O1 C1 C2 115.8(15) . .
O2 C1 C2 117.0(12) . .
C3 C2 N1 122.3(14) . .
C3 C2 C1 126.8(14) . .
N1 C2 C1 110.8(14) . .
C2 C3 C4 121.0(15) . .
C2 C3 H3A 119.5 . .
C4 C3 H3A 119.5 . .
C3 C4 C5 117.3(17) . .
C3 C4 H4A 121.4 . .
C5 C4 H4A 121.4 . .
C6 C5 C4 119.5(16) . .
C6 C5 H5A 120.3 . .
C4 C5 H5A 120.3 . .
N1 C6 C5 123.1(14) . .
N1 C6 H6A 118.4 . .
C5 C6 H6A 118.4 . .
O3 C7 O4 128.0(13) . .
O3 C7 C8 117.2(12) . .
O4 C7 C8 114.7(12) . .
N2 C8 C9 123.2(13) . .
N2 C8 C7 113.1(13) . .
C9 C8 C7 123.7(12) . .
C10 C9 C8 117.4(14) . .
C10 C9 H9A 121.3 . .
C8 C9 H9A 121.3 . .
C9 C10 C11 120.9(16) . .
C9 C10 H10A 119.5 . .
C11 C10 H10A 119.5 . .
C12 C11 C10 117.6(15) . .
C12 C11 H11A 121.2 . .
C10 C11 H11A 121.2 . .
N2 C12 C11 122.8(13) . .
N2 C12 H12A 118.6 . .
C11 C12 H12A 118.6 . .
O5 C13 O6 125.1(13) . .
O5 C13 C14 118.2(15) . .
O6 C13 C14 116.7(12) . .
N3 C14 C15 121.9(13) . .
N3 C14 C13 112.5(13) . .
C15 C14 C13 125.5(13) . .
C14 C15 C16 117.5(14) . .
C14 C15 H15A 121.3 . .
C16 C15 H15A 121.3 . .
C15 C16 C17 121.5(16) . .
C15 C16 H16A 119.3 . .
C17 C16 H16A 119.3 . .
C18 C17 C16 117.6(14) . .
C18 C17 H17A 121.2 . .
C16 C17 H17A 121.2 . .
N3 C18 C17 122.8(15) . .
N3 C18 H18A 118.6 . .
C17 C18 H18A 118.6 . .

loop_
_geom_bond_atom_site_label_1
_geom_bond_atom_site_label_2
_geom_bond_distance
_geom_bond_site_symmetry_2
Cu1 N13 1.979(12) .
Cu1 N7 2.013(10) .
Cu1 N10 2.030(10) .
Cu1 N4 2.058(10) .
Cu1 O3 2.253(9) .
Cu2 N19 1.991(12) .
Cu2 N13 2.003(11) .
Cu2 N10 2.000(10) .
Cu2 N16 2.037(10) .
Cu2 O1 2.265(10) .
Cu3 N22 1.967(11) .
Cu3 N16 1.974(10) .
Cu3 N25 2.003(10) .
Cu3 N19 2.007(10) .
Cu4 N7 1.988(10) .
Cu4 N22 2.014(10) 1_545
Cu4 N4 2.018(10) .
Cu4 N25 2.025(10) 1_545
Cu4 O5 2.249(10) .
Cu5 O4 1.941(9) 2_566
Cu5 O4 1.941(9) .
Cu5 N2 1.947(12) .
Cu5 N2 1.947(12) 2_566
Cu6 O6 1.916(9) 2_566
Cu6 N1 1.928(11) .
Cu6 O2 1.944(9) .
Cu6 N3 1.955(12) 2_566
O1 C1 1.254(15) .
O2 C1 1.260(16) .
O3 C7 1.243(15) .
O4 C7 1.267(14) .
O5 C13 1.256(16) .
O6 C13 1.284(16) .
O6 Cu6 1.916(9) 2_566
N1 C6 1.339(17) .
N1 C2 1.384(17) .
N2 C12 1.335(16) .
N2 C8 1.348(16) .
N3 C18 1.348(17) .
N3 C14 1.369(16) .
N3 Cu6 1.955(12) 2_566
N4 N5 1.222(15) .
N5 N6 1.142(17) .
N7 N8 1.203(14) .
N8 N9 1.138(15) .
N10 N11 1.205(15) .
N11 N12 1.131(17) .
N13 N14 1.225(16) .
N14 N15 1.145(17) .
N16 N17 1.202(16) .
N17 N18 1.146(18) .
N19 N20 1.190(15) .
N20 N21 1.139(16) .
N22 N23 1.210(16) .
N22 Cu4 2.014(10) 1_565
N23 N24 1.154(19) .
N25 N26 1.223(14) .
N25 Cu4 2.025(10) 1_565
N26 N27 1.160(16) .
C1 C2 1.52(2) .
C2 C3 1.36(2) .
C3 C4 1.38(2) .
C3 H3A 0.9300 .
C4 C5 1.40(2) .
C4 H4A 0.9300 .
C5 C6 1.39(2) .
C5 H5A 0.9300 .
C6 H6A 0.9300 .
C7 C8 1.539(18) .
C8 C9 1.374(18) .
C9 C10 1.36(2) .
C9 H9A 0.9300 .
C10 C11 1.39(2) .
C10 H10A 0.9300 .
C11 C12 1.37(2) .
C11 H11A 0.9300 .
C12 H12A 0.9300 .
C13 C14 1.497(19) .
C14 C15 1.368(19) .
C15 C16 1.374(19) .
C15 H15A 0.9300 .
C16 C17 1.40(2) .
C16 H16A 0.9300 .
C17 C18 1.346(19) .
C17 H17A 0.9300 .
C18 H18A 0.9300 .
